data_7036111
loop_
_publ_author_name
'Jaiswal, Kuldeep'
'Prashanth, Billa'
'Ravi, Satyam'
'Shamasundar, K. R.'
'Singh, Sanjay'

_publ_section_title
;
 Reactivity of a dihydroboron species: synthesis of a hydroborenium
 complex and an expedient entry into stable thioxo- and selenoxo-boranes.
;
_journal_issue 36
_journal_name_full 'Dalton transactions (Cambridge, England : 2003)'
_journal_page_first 15779
_journal_page_last 15785
_journal_paper_doi 10.1039/c5dt02788h
_journal_volume 44
_journal_year 2015
_chemical_formula_moiety 'C42 H43 B N3 P2, B Cl3 H'
_chemical_formula_sum 'C42 H44 B2 Cl3 N3 P2'
_chemical_formula_weight 780.71
_chemical_name_systematic
;
 ?
;
_chemical_properties_physical 'Air-sensitive, Moisture-sensitive'
_space_group_IT_number 14
_symmetry_cell_setting monoclinic
_symmetry_Int_Tables_number 14
_symmetry_space_group_name_Hall '-P 2yn'
_symmetry_space_group_name_H-M 'P 1 21/n 1'
_atom_sites_solution_hydrogens geom
_atom_sites_solution_primary iterative
_atom_sites_solution_secondary difmap
_audit_creation_date 2015-05-29T18:06:40-00:00
_audit_creation_method 'WinGX routine CIF_UPDATE'
_audit_update_record
;
2015-05-29 deposited with the CCDC.
2015-08-05 downloaded from the CCDC.
;
_cell_angle_alpha 90
_cell_angle_beta 92.304(7)
_cell_angle_gamma 90
_cell_formula_units_Z 4
_cell_length_a 10.3449(19)
_cell_length_b 24.233(4)
_cell_length_c 16.167(3)
_cell_measurement_reflns_used 10861
_cell_measurement_temperature 100
_cell_measurement_theta_max 27.5
_cell_measurement_theta_min 3
_cell_volume 4049.6(13)
_computing_cell_refinement 'CrystalClear-SM Expert 2.0 r15 (Rigaku, 2011)'
_computing_data_collection 'CrystalClear-SM Expert 2.0 r15 (Rigaku, 2011)'
_computing_data_reduction 'CrystalClear-SM Expert 2.0 r15 (Rigaku, 2011)'
_computing_molecular_graphics 'Olex2 (Dolomanov et al., 2009)'
_computing_publication_material 'Olex2 (Dolomanov et al., 2009)'
_computing_structure_refinement 'ShelXL (Sheldrick, 2008)'
_computing_structure_solution 'olex2.solve (Bourhis et al., 2015)'
_diffrn_ambient_temperature 100
_diffrn_detector CCD
_diffrn_detector_area_resol_mean 13.6612
_diffrn_measured_fraction_theta_full 0.995
_diffrn_measured_fraction_theta_max 0.995
_diffrn_measurement_device
;
        XtaLABmini: Fixed Chi 2 circle
;
_diffrn_measurement_device_type
;
 Rigaku Mercury375R (2x2 bin mode)
;
_diffrn_measurement_method 'profile data from \w-scans'
_diffrn_orient_matrix_type d*Trek
_diffrn_orient_matrix_UB_11 -0.049887
_diffrn_orient_matrix_UB_12 -0.082889
_diffrn_orient_matrix_UB_13 0.000272
_diffrn_orient_matrix_UB_21 -0.019683
_diffrn_orient_matrix_UB_22 0.011959
_diffrn_orient_matrix_UB_23 0.034242
_diffrn_orient_matrix_UB_31 -0.045309
_diffrn_orient_matrix_UB_32 0.024252
_diffrn_orient_matrix_UB_33 -0.034514
_diffrn_radiation_monochromator 'Graphite Monochromator'
_diffrn_radiation_type MoK\a
_diffrn_radiation_wavelength 0.71073
_diffrn_reflns_av_R_equivalents 0.0524
_diffrn_reflns_limit_h_max 12
_diffrn_reflns_limit_h_min -12
_diffrn_reflns_limit_k_max 29
_diffrn_reflns_limit_k_min -29
_diffrn_reflns_limit_l_max 19
_diffrn_reflns_limit_l_min -19
_diffrn_reflns_number 28454
_diffrn_reflns_theta_full 25.35
_diffrn_reflns_theta_max 25.35
_diffrn_reflns_theta_min 3.03
_diffrn_source 'Sealed Tube'
_diffrn_standards_number 0
_exptl_absorpt_coefficient_mu 0.339
_exptl_absorpt_correction_T_max 1
_exptl_absorpt_correction_T_min 0.899
_exptl_absorpt_correction_type multi-scan
_exptl_absorpt_process_details
;
        Pflugrath, JW (1999) Acta Cryst. D55, 1718-1725.
       Although that is the official publication, Thad Niemeyer
       of Rigaku/MSC has re-written the bulk of the crystal-
       lographic code in d*TREK.  Robert Bolotovsky of Rigaku
       has made numerous contributions as well.  The reqab
       absorption correction algorithm is written by Robert
       Jacobson of Iowa State University.  The habscor absorption
       correction algorithm is written by Tsuneyuki Higashi
       of Rigaku.  We also want to acknowledge the works of many
       others.
;
_exptl_crystal_colour 'clear light colourless'
_exptl_crystal_density_diffrn 1.281
_exptl_crystal_density_method "'not measured"
_exptl_crystal_description block
_exptl_crystal_F_000 1632
_exptl_crystal_size_max 0.2
_exptl_crystal_size_mid 0.2
_exptl_crystal_size_min 0.2
_refine_diff_density_max 0.423
_refine_diff_density_min -0.695
_refine_diff_density_rms 0.063
_refine_ls_extinction_method none
_refine_ls_goodness_of_fit_ref 1.026
_refine_ls_hydrogen_treatment mixed
_refine_ls_matrix_type full
_refine_ls_number_parameters 489
_refine_ls_number_reflns 7400
_refine_ls_number_restraints 0
_refine_ls_restrained_S_all 1.026
_refine_ls_R_factor_all 0.0476
_refine_ls_R_factor_gt 0.0442
_refine_ls_shift/su_max 0.001
_refine_ls_shift/su_mean 0
_refine_ls_structure_factor_coef Fsqd
_refine_ls_weighting_details 'calc w=1/[\s^2^(Fo^2^)+(0.0669P)^2^+3.4027P] where P=(Fo^2^+2Fc^2^)/3'
_refine_ls_weighting_scheme calc
_refine_ls_wR_factor_gt 0.1194
_refine_ls_wR_factor_ref 0.1231
_reflns_number_gt 6780
_reflns_number_total 7400
_reflns_threshold_expression >2sigma(I)
_cod_data_source_file c5dt02788h2.cif
_cod_data_source_block Compound_2
_cod_depositor_comments 'Adding full bibliography for 7036109--7036111.cif.'
_cod_original_cell_volume 4049.5(11)
_cod_database_code 7036111

loop_
_symmetry_equiv_pos_as_xyz
'x, y, z'
'-x+1/2, y+1/2, -z+1/2'
'-x, -y, -z'
'x-1/2, -y-1/2, z-1/2'

loop_
_atom_site_label
_atom_site_type_symbol
_atom_site_fract_x
_atom_site_fract_y
_atom_site_fract_z
_atom_site_U_iso_or_equiv
_atom_site_adp_type
_atom_site_occupancy
_atom_site_calc_flag
_atom_site_disorder_assembly
_atom_site_disorder_group
H1 H 1.040(2) 0.3660(10) 0.3315(14) 0.024(6) Uiso 1 d . .
B1 B 0.9437(2) 0.38177(9) 0.31030(13) 0.0167(4) Uani 1 d A .
C1 C 0.86517(18) 0.34569(8) 0.44129(12) 0.0199(4) Uani 1 d A .
C2 C 0.8402(2) 0.28902(9) 0.44313(16) 0.0344(5) Uani 1 d . .
C3 C 0.8636(3) 0.26146(12) 0.5174(2) 0.0533(9) Uani 1 d A .
H3 H 0.8457 0.2231 0.5199 0.064 Uiso 1 calc . .
C4 C 0.9118(3) 0.28773(15) 0.5875(2) 0.0615(10) Uani 1 d . .
C5 C 0.9435(2) 0.34293(14) 0.58221(14) 0.0458(7) Uani 1 d A .
H5 H 0.9806 0.3609 0.6297 0.055 Uiso 1 calc . .
C6 C 0.92262(19) 0.37321(10) 0.50909(12) 0.0258(5) Uani 1 d . .
C7 C 0.7937(3) 0.25815(10) 0.3663(2) 0.0500(7) Uani 1 d . .
H7A H 0.7042 0.2687 0.3518 0.075 Uiso 1 calc . .
H7B H 0.7978 0.2184 0.3769 0.075 Uiso 1 calc . .
H7C H 0.849 0.2673 0.3205 0.075 Uiso 1 calc . .
C8A C 0.9129(10) 0.2464(4) 0.6576(6) 0.052(2) Uani 0.5 d A 2
H8AA H 0.9922 0.251 0.6921 0.078 Uiso 0.5 calc A 2
H8AB H 0.9098 0.2089 0.6348 0.078 Uiso 0.5 calc A 2
H8AC H 0.8375 0.2525 0.6912 0.078 Uiso 0.5 calc A 2
C8B C 0.9494(10) 0.2674(4) 0.6784(6) 0.055(2) Uani 0.5 d A 1
H8BA H 1.0314 0.2844 0.6972 0.082 Uiso 0.5 calc A 1
H8BB H 0.9588 0.2272 0.6787 0.082 Uiso 0.5 calc A 1
H8BC H 0.8814 0.2781 0.7158 0.082 Uiso 0.5 calc A 1
C9 C 0.9695(2) 0.43154(11) 0.50466(14) 0.0326(5) Uani 1 d A .
H9A H 1.0299 0.435 0.4598 0.049 Uiso 1 calc . .
H9B H 1.0136 0.4416 0.5573 0.049 Uiso 1 calc . .
H9C H 0.8957 0.4562 0.494 0.049 Uiso 1 calc . .
C10 C 0.56055(17) 0.36374(8) 0.35992(11) 0.0176(4) Uani 1 d . .
C11 C 0.54105(19) 0.33186(8) 0.43090(12) 0.0214(4) Uani 1 d . .
H11 H 0.6068 0.3299 0.4735 0.026 Uiso 1 calc . .
C12 C 0.4267(2) 0.30328(9) 0.43908(13) 0.0253(4) Uani 1 d . .
H12 H 0.4142 0.2815 0.487 0.03 Uiso 1 calc . .
C13 C 0.3298(2) 0.30638(9) 0.37711(13) 0.0269(5) Uani 1 d . .
H13 H 0.2508 0.287 0.383 0.032 Uiso 1 calc . .
C14 C 0.34815(19) 0.33740(9) 0.30727(12) 0.0235(4) Uani 1 d . .
H14 H 0.2816 0.3392 0.2651 0.028 Uiso 1 calc . .
C15 C 0.46287(18) 0.36605(8) 0.29775(11) 0.0195(4) Uani 1 d . .
H15 H 0.4749 0.3871 0.2491 0.023 Uiso 1 calc . .
C16 C 0.68063(17) 0.46232(8) 0.42411(11) 0.0172(4) Uani 1 d . .
C17 C 0.64806(18) 0.45101(9) 0.50620(12) 0.0212(4) Uani 1 d . .
H17 H 0.6291 0.4143 0.5225 0.025 Uiso 1 calc . .
C18 C 0.64390(19) 0.49367(9) 0.56284(12) 0.0239(4) Uani 1 d . .
H18 H 0.6239 0.4861 0.6185 0.029 Uiso 1 calc . .
C19 C 0.66878(18) 0.54748(9) 0.53899(12) 0.0247(4) Uani 1 d . .
H19 H 0.6663 0.5764 0.5786 0.03 Uiso 1 calc . .
C20 C 0.69720(19) 0.55943(9) 0.45781(13) 0.0246(4) Uani 1 d . .
H20 H 0.7114 0.5965 0.4413 0.03 Uiso 1 calc . .
C21 C 0.70468(18) 0.51678(8) 0.40098(12) 0.0207(4) Uani 1 d . .
H21 H 0.7264 0.5247 0.3457 0.025 Uiso 1 calc . .
C22 C 0.82350(18) 0.50422(8) 0.15350(11) 0.0186(4) Uani 1 d . .
C23 C 0.7404(2) 0.54530(9) 0.18002(12) 0.0230(4) Uani 1 d . .
H23 H 0.6688 0.5357 0.2122 0.028 Uiso 1 calc . .
C24 C 0.7614(2) 0.60014(9) 0.15972(14) 0.0326(5) Uani 1 d . .
H24 H 0.7047 0.628 0.1781 0.039 Uiso 1 calc . .
C25 C 0.8654(2) 0.61415(9) 0.11257(14) 0.0337(5) Uani 1 d . .
H25 H 0.8819 0.6518 0.1005 0.04 Uiso 1 calc . .
C26 C 0.9458(2) 0.57325(9) 0.08276(13) 0.0275(5) Uani 1 d . .
H26 H 1.0154 0.583 0.0491 0.033 Uiso 1 calc . .
C27 C 0.92459(19) 0.51836(9) 0.10207(11) 0.0213(4) Uani 1 d . .
H27 H 0.9782 0.4904 0.0806 0.026 Uiso 1 calc . .
C28 C 0.74918(17) 0.39384(8) 0.10276(11) 0.0188(4) Uani 1 d . .
C29 C 0.73555(19) 0.41568(9) 0.02285(12) 0.0235(4) Uani 1 d . .
H29 H 0.7563 0.4532 0.013 0.028 Uiso 1 calc . .
C30 C 0.6916(2) 0.38217(11) -0.04197(13) 0.0321(5) Uani 1 d . .
H30 H 0.6822 0.3969 -0.0963 0.038 Uiso 1 calc . .
C31 C 0.6614(2) 0.32762(11) -0.02795(14) 0.0349(5) Uani 1 d . .
H31 H 0.6307 0.3051 -0.0726 0.042 Uiso 1 calc . .
C32 C 0.6756(2) 0.30548(10) 0.05099(14) 0.0319(5) Uani 1 d . .
H32 H 0.6559 0.2677 0.0602 0.038 Uiso 1 calc . .
C33 C 0.71859(19) 0.33838(9) 0.11619(13) 0.0247(4) Uani 1 d . .
H33 H 0.7274 0.3233 0.1704 0.03 Uiso 1 calc . .
C34 C 1.06193(17) 0.42051(8) 0.19432(11) 0.0177(4) Uani 1 d A .
C35 C 1.13277(18) 0.46679(9) 0.22233(11) 0.0207(4) Uani 1 d . .
C36 C 1.24991(19) 0.47807(9) 0.18607(12) 0.0257(4) Uani 1 d . .
H36 H 1.2985 0.5094 0.204 0.031 Uiso 1 calc . .
C37 C 1.29739(19) 0.44471(10) 0.12447(13) 0.0278(5) Uani 1 d . .
C38 C 1.22720(19) 0.39818(9) 0.10063(12) 0.0264(5) Uani 1 d . .
H38 H 1.2608 0.3745 0.0598 0.032 Uiso 1 calc . .
C39 C 1.10871(18) 0.38477(8) 0.13445(12) 0.0210(4) Uani 1 d . .
C40 C 1.0866(2) 0.50363(9) 0.28982(13) 0.0269(4) Uani 1 d . .
H40A H 1.0838 0.4827 0.3416 0.04 Uiso 1 calc . .
H40B H 0.9999 0.5174 0.2745 0.04 Uiso 1 calc . .
H40C H 1.1462 0.5348 0.2974 0.04 Uiso 1 calc . .
C41 C 1.4242(2) 0.45759(12) 0.08554(16) 0.0407(6) Uani 1 d . .
H41A H 1.4503 0.4955 0.0994 0.061 Uiso 1 calc . .
H41B H 1.414 0.4538 0.0253 0.061 Uiso 1 calc . .
H41C H 1.4908 0.4319 0.1067 0.061 Uiso 1 calc . .
C42 C 1.0409(2) 0.33263(9) 0.10690(13) 0.0272(5) Uani 1 d . .
H42A H 0.9941 0.3172 0.1531 0.041 Uiso 1 calc . .
H42B H 1.1048 0.3058 0.0889 0.041 Uiso 1 calc . .
H42C H 0.9796 0.3409 0.0608 0.041 Uiso 1 calc . .
N1 N 0.83854(14) 0.37591(7) 0.36455(9) 0.0161(3) Uani 1 d . .
N2 N 0.69445(14) 0.43380(7) 0.25819(9) 0.0170(3) Uani 1 d . .
N3 N 0.93837(14) 0.40984(7) 0.23194(9) 0.0161(3) Uani 1 d . .
P1 P 0.79956(4) 0.43502(2) 0.18999(3) 0.01503(13) Uani 1 d A .
P2 P 0.69672(4) 0.40875(2) 0.34844(3) 0.01474(12) Uani 1 d A .
B2 B 0.5295(3) 0.32327(12) 0.68519(15) 0.0315(5) Uani 1 d . .
H2 H 0.5754 0.3204 0.6321 0.038 Uiso 1 calc . .
Cl1 Cl 0.54802(6) 0.39494(3) 0.72875(4) 0.04112(16) Uani 1 d . .
Cl2 Cl 0.35393(5) 0.30788(2) 0.66664(3) 0.03436(15) Uani 1 d . .
Cl3 Cl 0.59894(7) 0.27378(3) 0.76078(4) 0.05058(19) Uani 1 d . .

loop_
_atom_site_aniso_label
_atom_site_aniso_U_11
_atom_site_aniso_U_22
_atom_site_aniso_U_33
_atom_site_aniso_U_23
_atom_site_aniso_U_13
_atom_site_aniso_U_12
B1 0.0157(10) 0.0175(10) 0.0169(10) -0.0015(8) 0.0001(8) -0.0010(8)
C1 0.0176(9) 0.0228(10) 0.0197(9) 0.0083(8) 0.0069(7) 0.0057(7)
C2 0.0309(12) 0.0219(11) 0.0520(14) 0.0108(10) 0.0211(10) 0.0070(9)
C3 0.0497(16) 0.0399(15) 0.073(2) 0.0372(15) 0.0366(15) 0.0212(13)
C4 0.0549(17) 0.081(2) 0.0512(18) 0.0503(18) 0.0314(15) 0.0421(17)
C5 0.0348(13) 0.084(2) 0.0195(11) 0.0167(12) 0.0068(9) 0.0285(13)
C6 0.0174(9) 0.0426(13) 0.0174(9) 0.0047(9) 0.0021(7) 0.0093(9)
C7 0.0529(16) 0.0224(12) 0.077(2) -0.0160(12) 0.0260(14) -0.0065(11)
C8A 0.056(5) 0.066(6) 0.034(5) 0.027(4) 0.007(3) 0.014(4)
C8B 0.059(6) 0.071(7) 0.035(5) 0.037(4) 0.013(4) 0.021(4)
C9 0.0230(11) 0.0501(15) 0.0241(11) -0.0084(10) -0.0048(8) -0.0036(10)
C10 0.0159(9) 0.0215(10) 0.0158(9) -0.0025(7) 0.0035(7) -0.0010(7)
C11 0.0205(10) 0.0280(11) 0.0158(9) -0.0005(8) 0.0014(7) -0.0021(8)
C12 0.0260(10) 0.0292(11) 0.0211(10) 0.0008(8) 0.0060(8) -0.0063(8)
C13 0.0207(10) 0.0312(12) 0.0292(11) -0.0072(9) 0.0049(8) -0.0094(8)
C14 0.0195(9) 0.0298(11) 0.0209(10) -0.0068(8) -0.0014(7) -0.0022(8)
C15 0.0198(9) 0.0241(10) 0.0145(9) -0.0034(7) 0.0008(7) -0.0004(8)
C16 0.0131(8) 0.0240(10) 0.0142(8) -0.0029(7) -0.0007(7) 0.0020(7)
C17 0.0183(9) 0.0281(11) 0.0172(9) -0.0002(8) 0.0005(7) 0.0010(8)
C18 0.0190(9) 0.0384(12) 0.0143(9) -0.0049(8) 0.0006(7) 0.0035(8)
C19 0.0183(9) 0.0316(11) 0.0238(10) -0.0106(8) -0.0022(8) 0.0046(8)
C20 0.0203(9) 0.0254(11) 0.0280(11) -0.0030(8) -0.0012(8) 0.0021(8)
C21 0.0177(9) 0.0260(10) 0.0184(9) -0.0002(8) -0.0003(7) 0.0019(8)
C22 0.0194(9) 0.0234(10) 0.0131(8) 0.0014(7) -0.0009(7) 0.0014(8)
C23 0.0273(10) 0.0260(11) 0.0160(9) 0.0033(8) 0.0034(8) 0.0049(8)
C24 0.0444(13) 0.0267(12) 0.0276(11) 0.0041(9) 0.0111(10) 0.0113(10)
C25 0.0499(14) 0.0224(11) 0.0294(11) 0.0067(9) 0.0101(10) 0.0004(10)
C26 0.0305(11) 0.0312(12) 0.0212(10) 0.0063(8) 0.0056(8) -0.0004(9)
C27 0.0224(10) 0.0264(10) 0.0151(9) 0.0013(8) 0.0018(7) 0.0021(8)
C28 0.0139(9) 0.0281(11) 0.0145(9) -0.0022(7) 0.0006(7) 0.0020(7)
C29 0.0200(9) 0.0338(12) 0.0169(9) -0.0008(8) 0.0014(7) 0.0037(8)
C30 0.0309(11) 0.0504(15) 0.0145(10) -0.0057(9) -0.0027(8) 0.0067(10)
C31 0.0296(12) 0.0481(15) 0.0267(11) -0.0174(10) -0.0044(9) 0.0002(10)
C32 0.0283(11) 0.0330(12) 0.0340(12) -0.0097(9) -0.0025(9) -0.0030(9)
C33 0.0233(10) 0.0296(11) 0.0212(10) -0.0019(8) 0.0002(8) -0.0023(8)
C34 0.0136(9) 0.0264(10) 0.0131(8) 0.0064(7) 0.0020(7) 0.0018(7)
C35 0.0174(9) 0.0289(11) 0.0157(9) 0.0054(8) -0.0019(7) -0.0001(8)
C36 0.0169(9) 0.0365(12) 0.0235(10) 0.0094(9) -0.0034(8) -0.0056(8)
C37 0.0164(9) 0.0438(13) 0.0234(10) 0.0144(9) 0.0035(8) 0.0024(9)
C38 0.0212(10) 0.0391(12) 0.0194(10) 0.0078(8) 0.0060(8) 0.0102(9)
C39 0.0207(9) 0.0261(10) 0.0164(9) 0.0057(8) 0.0020(7) 0.0064(8)
C40 0.0256(10) 0.0342(12) 0.0207(10) -0.0026(8) -0.0014(8) -0.0075(9)
C41 0.0203(11) 0.0640(17) 0.0386(13) 0.0209(12) 0.0093(9) 0.0002(11)
C42 0.0283(11) 0.0273(11) 0.0267(10) -0.0023(8) 0.0081(8) 0.0055(9)
N1 0.0155(7) 0.0183(8) 0.0145(7) 0.0016(6) 0.0016(6) 0.0011(6)
N2 0.0134(7) 0.0245(9) 0.0132(7) 0.0015(6) 0.0018(6) 0.0018(6)
N3 0.0127(7) 0.0220(8) 0.0137(7) 0.0003(6) 0.0020(6) 0.0002(6)
P1 0.0138(2) 0.0203(3) 0.0110(2) 0.00047(17) 0.00132(17) 0.00088(17)
P2 0.0132(2) 0.0198(3) 0.0112(2) -0.00033(17) 0.00158(16) -0.00004(17)
B2 0.0333(13) 0.0400(15) 0.0213(11) -0.0015(10) 0.0039(10) 0.0041(11)
Cl1 0.0400(3) 0.0344(3) 0.0485(4) -0.0006(3) -0.0028(3) -0.0064(2)
Cl2 0.0365(3) 0.0381(3) 0.0280(3) -0.0004(2) -0.0041(2) -0.0044(2)
Cl3 0.0632(4) 0.0503(4) 0.0370(3) -0.0013(3) -0.0135(3) 0.0170(3)

loop_
_atom_type_symbol
_atom_type_description
_atom_type_scat_dispersion_real
_atom_type_scat_dispersion_imag
_atom_type_scat_source
C C 0.0033 0.0016 'International Tables Vol C Tables 4.2.6.8 and 6.1.1.4'
H H 0 0 'International Tables Vol C Tables 4.2.6.8 and 6.1.1.4'
B B 0.0013 0.0007 'International Tables Vol C Tables 4.2.6.8 and 6.1.1.4'
Cl Cl 0.1484 0.1585 'International Tables Vol C Tables 4.2.6.8 and 6.1.1.4'
N N 0.0061 0.0033 'International Tables Vol C Tables 4.2.6.8 and 6.1.1.4'
P P 0.1023 0.0942 'International Tables Vol C Tables 4.2.6.8 and 6.1.1.4'

loop_
_geom_angle_atom_site_label_1
_geom_angle_atom_site_label_2
_geom_angle_atom_site_label_3
_geom_angle
N1 B1 N3 125.74(17)
C2 C1 N1 118.87(19)
C6 C1 C2 121.7(2)
C6 C1 N1 119.25(18)
C1 C2 C7 121.5(2)
C3 C2 C1 117.7(3)
C3 C2 C7 120.8(2)
C4 C3 C2 122.4(3)
C3 C4 C5 118.4(2)
C3 C4 C8A 107.6(5)
C3 C4 C8B 133.5(5)
C5 C4 C8A 133.9(5)
C5 C4 C8B 108.0(5)
C8A C4 C8B 26.4(4)
C4 C5 C6 122.1(3)
C1 C6 C5 117.3(2)
C1 C6 C9 122.84(18)
C5 C6 C9 119.7(2)
C11 C10 P2 123.86(14)
C15 C10 C11 119.09(17)
C15 C10 P2 116.65(14)
C12 C11 C10 120.36(18)
C11 C12 C13 119.93(19)
C14 C13 C12 120.13(18)
C13 C14 C15 120.70(18)
C14 C15 C10 119.78(18)
C17 C16 P2 122.21(15)
C21 C16 C17 119.20(17)
C21 C16 P2 118.57(14)
C18 C17 C16 119.54(19)
C17 C18 C19 120.52(18)
C18 C19 C20 120.55(19)
C19 C20 C21 119.4(2)
C20 C21 C16 120.76(18)
C23 C22 C27 119.41(18)
C23 C22 P1 118.04(15)
C27 C22 P1 122.52(15)
C24 C23 C22 120.40(19)
C25 C24 C23 119.8(2)
C24 C25 C26 120.3(2)
C27 C26 C25 120.2(2)
C26 C27 C22 119.75(19)
C29 C28 C33 119.46(18)
C29 C28 P1 122.20(16)
C33 C28 P1 118.30(14)
C30 C29 C28 119.6(2)
C31 C30 C29 120.4(2)
C30 C31 C32 120.4(2)
C33 C32 C31 119.9(2)
C32 C33 C28 120.3(2)
C35 C34 N3 117.46(16)
C39 C34 C35 121.77(17)
C39 C34 N3 120.75(17)
C34 C35 C40 122.11(17)
C36 C35 C34 118.16(19)
C36 C35 C40 119.72(19)
C37 C36 C35 121.8(2)
C36 C37 C41 121.1(2)
C38 C37 C36 118.46(18)
C38 C37 C41 120.4(2)
C37 C38 C39 122.4(2)
C34 C39 C38 117.33(19)
C34 C39 C42 123.67(17)
C38 C39 C42 118.98(18)
B1 N1 C1 116.69(15)
B1 N1 P2 122.56(13)
C1 N1 P2 120.27(12)
P2 N2 P1 131.82(10)
B1 N3 C34 116.61(15)
B1 N3 P1 122.02(13)
C34 N3 P1 121.08(12)
C28 P1 C22 107.54(9)
N2 P1 C22 110.75(9)
N2 P1 C28 110.67(9)
N2 P1 N3 108.24(8)
N3 P1 C22 110.17(8)
N3 P1 C28 109.47(8)
C16 P2 C10 105.89(9)
N1 P2 C10 112.31(9)
N1 P2 C16 109.94(8)
N2 P2 C10 110.24(9)
N2 P2 C16 110.67(9)
N2 P2 N1 107.80(8)
Cl2 B2 Cl1 109.16(13)
Cl3 B2 Cl1 108.81(13)
Cl3 B2 Cl2 109.16(14)

loop_
_geom_bond_atom_site_label_1
_geom_bond_atom_site_label_2
_geom_bond_distance
B1 N1 1.432(3)
B1 N3 1.437(3)
C1 C2 1.398(3)
C1 C6 1.395(3)
C1 N1 1.457(2)
C2 C3 1.386(4)
C2 C7 1.511(4)
C3 C4 1.376(5)
C4 C5 1.381(5)
C4 C8A 1.512(10)
C4 C8B 1.584(9)
C5 C6 1.401(3)
C6 C9 1.497(3)
C10 C11 1.405(3)
C10 C15 1.397(3)
C10 P2 1.7971(19)
C11 C12 1.382(3)
C12 C13 1.390(3)
C13 C14 1.376(3)
C14 C15 1.389(3)
C16 C17 1.409(3)
C16 C21 1.397(3)
C16 P2 1.7961(19)
C17 C18 1.383(3)
C18 C19 1.387(3)
C19 C20 1.387(3)
C20 C21 1.387(3)
C22 C23 1.394(3)
C22 C27 1.404(3)
C22 P1 1.798(2)
C23 C24 1.388(3)
C24 C25 1.385(3)
C25 C26 1.393(3)
C26 C27 1.386(3)
C28 C29 1.398(3)
C28 C33 1.400(3)
C28 P1 1.7881(19)
C29 C30 1.388(3)
C30 C31 1.379(4)
C31 C32 1.387(3)
C32 C33 1.381(3)
C34 C35 1.405(3)
C34 C39 1.399(3)
C34 N3 1.460(2)
C35 C36 1.394(3)
C35 C40 1.502(3)
C36 C37 1.388(3)
C37 C38 1.387(3)
C37 C41 1.511(3)
C38 C39 1.400(3)
C39 C42 1.504(3)
N1 P2 1.6801(16)
N2 P1 1.5797(15)
N2 P2 1.5794(15)
N3 P1 1.6781(16)
B2 Cl1 1.881(3)
B2 Cl2 1.867(3)
B2 Cl3 1.837(3)
